data_7151106
loop_
_publ_author_name
'Andrei, Mioara'
'Bj\/ornstad, Vidar'
'Langli, Geir'
'R\/omming, Christian'
'Klaveness, Jo'
'Task\'en, Kjetil'
'Undheim, Kjell'

_publ_section_title
;
 Stereoselective preparation of (RP)-8-hetaryladenosine-3',5'-cyclic
 phosphorothioic acids.
;
_journal_issue 13
_journal_name_full 'Organic &amp; biomolecular chemistry'
_journal_page_first 2070
_journal_page_last 2080
_journal_paper_doi 10.1039/b702403g
_journal_volume 5
_journal_year 2007
_chemical_formula_sum 'C26 H33 N6 O6 P Si'
_chemical_formula_weight 584.64
_chemical_name_common
;
(Sp)-8-(2-Furyl)adenosine-2'-O-(tert-butyldimethylsilyl)-
3',5'-cyclic N-phenylphosphoramidate
;
_chemical_name_systematic
;
(Sp)-8-(2-Furyl)adenosine-2'-O-(tert-butyldimethylsilyl)-3',5'-cyclic N-
phenylphosphoramidate
;
_space_group_IT_number 19
_symmetry_cell_setting orthorhombic
_symmetry_space_group_name_Hall 'P 2ac 2ab'
_symmetry_space_group_name_H-M 'P 21 21 21'
_atom_sites_solution_hydrogens geom
_atom_sites_solution_primary direct
_atom_sites_solution_secondary difmap
_audit_creation_method SHELXL-97
_cell_angle_alpha 90.00
_cell_angle_beta 90.00
_cell_angle_gamma 90.00
_cell_formula_units_Z 4
_cell_length_a 10.9131(2)
_cell_length_b 13.5228(2)
_cell_length_c 20.2901(3)
_cell_measurement_temperature 105(2)
_cell_volume 2994.33(8)
_computing_structure_refinement 'SHELXL-97 (Sheldrick, 1997)'
_computing_structure_solution 'SHELXS-97 (Sheldrick, 1990)'
_diffrn_ambient_temperature 105(2)
_diffrn_measured_fraction_theta_full 1.000
_diffrn_measured_fraction_theta_max 1.000
_diffrn_radiation_monochromator graphite
_diffrn_radiation_source 'fine-focus sealed tube'
_diffrn_radiation_type MoK\a
_diffrn_radiation_wavelength 0.71073
_diffrn_reflns_av_R_equivalents 0.0209
_diffrn_reflns_av_sigmaI/netI 0.0153
_diffrn_reflns_limit_h_max 14
_diffrn_reflns_limit_h_min -14
_diffrn_reflns_limit_k_max 18
_diffrn_reflns_limit_k_min -17
_diffrn_reflns_limit_l_max 27
_diffrn_reflns_limit_l_min -26
_diffrn_reflns_number 39032
_diffrn_reflns_theta_full 28.30
_diffrn_reflns_theta_max 28.30
_diffrn_reflns_theta_min 1.81
_exptl_absorpt_coefficient_mu 0.181
_exptl_absorpt_correction_type SADABS
_exptl_crystal_density_diffrn 1.297
_exptl_crystal_density_method 'not measured'
_exptl_crystal_F_000 1232
_exptl_crystal_size_max 0.45
_exptl_crystal_size_mid 0.4
_exptl_crystal_size_min 0.4
_refine_diff_density_max 0.256
_refine_diff_density_min -0.231
_refine_diff_density_rms 0.038
_refine_ls_abs_structure_details 'Flack H D (1983), Acta Cryst. A39, 876-881'
_refine_ls_abs_structure_Flack 0.02(5)
_refine_ls_extinction_method none
_refine_ls_goodness_of_fit_ref 1.073
_refine_ls_hydrogen_treatment refall
_refine_ls_matrix_type full
_refine_ls_number_parameters 493
_refine_ls_number_reflns 7452
_refine_ls_number_restraints 0
_refine_ls_restrained_S_all 1.073
_refine_ls_R_factor_all 0.0252
_refine_ls_R_factor_gt 0.0244
_refine_ls_shift/su_max 0.052
_refine_ls_shift/su_mean 0.002
_refine_ls_structure_factor_coef Fsqd
_refine_ls_weighting_details 'calc w=1/[\s^2^(Fo^2^)+(0.0383P)^2^+0.5546P] where P=(Fo^2^+2Fc^2^)/3'
_refine_ls_weighting_scheme calc
_refine_ls_wR_factor_gt 0.0650
_refine_ls_wR_factor_ref 0.0660
_reflns_number_gt 7290
_reflns_number_total 7452
_reflns_threshold_expression >2sigma(I)
_cod_data_source_file b702403g.txt
_cod_data_source_block 7a
_cod_depositor_comments
;
The following automatic conversions were performed:
'_symmetry_cell_setting' value 'Orthorhombic' changed to 'orthorhombic'
according to '/home/saulius/struct/CIF-dictionaries/cif_core.dic'
dictionary named 'cif_core.dic' version 2.4.1 from 2010-06-29.

Automatic conversion script
Id: cif_fix_enum 1527 2010-12-29 10:47:43Z saulius 
;
_cod_original_sg_symbol_H-M P2(1)2(1)2(1)
_cod_database_code 7151106

loop_
_symmetry_equiv_pos_as_xyz
'x, y, z'
'-x+1/2, -y, z+1/2'
'-x, y+1/2, -z+1/2'
'x+1/2, -y+1/2, -z'

loop_
_atom_site_label
_atom_site_type_symbol
_atom_site_fract_x
_atom_site_fract_y
_atom_site_fract_z
_atom_site_U_iso_or_equiv
_atom_site_adp_type
_atom_site_occupancy
_atom_site_symmetry_multiplicity
_atom_site_calc_flag
_atom_site_refinement_flags
_atom_site_disorder_assembly
_atom_site_disorder_group
Si1 Si 0.18064(3) 0.91931(2) 0.199145(14) 0.01701(6) Uani 1 1 d . . .
P1 P 0.35539(3) 0.58371(2) 0.230808(13) 0.01873(6) Uani 1 1 d . . .
O1 O 0.42113(9) 1.02487(6) -0.00779(4) 0.02413(18) Uani 1 1 d . . .
O2 O 0.48835(7) 0.74764(6) 0.06460(4) 0.01802(15) Uani 1 1 d . . .
O3 O 0.29468(7) 0.87622(6) 0.15225(4) 0.01825(15) Uani 1 1 d . . .
O4 O 0.29704(7) 0.68319(6) 0.20219(4) 0.01851(15) Uani 1 1 d . . .
O5 O 0.49690(8) 0.59111(6) 0.21161(4) 0.02308(17) Uani 1 1 d . . .
O6 O 0.29690(9) 0.49226(6) 0.20674(4) 0.02535(18) Uani 1 1 d . . .
N1 N 0.20782(9) 0.58728(7) -0.12058(5) 0.02008(18) Uani 1 1 d . . .
N2 N 0.34785(10) 0.59615(7) 0.30996(5) 0.02177(19) Uani 1 1 d . . .
H02 H 0.3233(19) 0.5428(16) 0.3300(10) 0.043(5) Uiso 1 1 d . . .
N3 N 0.25674(10) 0.64715(7) -0.01132(5) 0.02011(19) Uani 1 1 d . . .
N6 N 0.24043(10) 0.68077(8) -0.21602(5) 0.02058(19) Uani 1 1 d . . .
H6B H 0.2218(18) 0.6272(15) -0.2406(10) 0.039(5) Uiso 1 1 d . . .
H6A H 0.2807(16) 0.7283(13) -0.2358(8) 0.026(4) Uiso 1 1 d . . .
N7 N 0.35384(9) 0.83478(7) -0.12489(4) 0.01747(17) Uani 1 1 d . . .
N9 N 0.35406(9) 0.81015(6) -0.01444(4) 0.01641(17) Uani 1 1 d . . .
C1 C 0.44948(11) 0.96548(8) -0.06053(6) 0.0200(2) Uani 1 1 d . . .
C2 C 0.21317(11) 0.58161(9) -0.05431(5) 0.0214(2) Uani 1 1 d . . .
H2 H 0.1829(16) 0.5209(12) -0.0356(8) 0.023(4) Uiso 1 1 d . . .
C3 C 0.53405(14) 1.00969(10) -0.09970(7) 0.0299(3) Uani 1 1 d . . .
H3 H 0.5695(18) 0.9831(14) -0.1376(10) 0.036(5) Uiso 1 1 d . . .
C4 C 0.30038(10) 0.72758(8) -0.04224(5) 0.01643(19) Uani 1 1 d . . .
C5 C 0.30104(10) 0.74434(8) -0.10983(5) 0.01647(19) Uani 1 1 d . . .
C6 C 0.25010(10) 0.67033(8) -0.15011(5) 0.0173(2) Uani 1 1 d . . .
C7 C 0.56007(15) 1.10308(10) -0.06935(8) 0.0359(3) Uani 1 1 d . . .
H7 H 0.608(2) 1.1526(18) -0.0832(11) 0.059(7) Uiso 1 1 d . . .
C8 C 0.38590(10) 0.87127(8) -0.06726(5) 0.01655(19) Uani 1 1 d . . .
C9 C 0.49078(14) 1.10866(9) -0.01483(7) 0.0313(3) Uani 1 1 d . . .
H9 H 0.4842(18) 1.1584(15) 0.0173(10) 0.042(5) Uiso 1 1 d . . .
C10 C 0.39228(9) 0.81882(8) 0.05376(5) 0.01553(19) Uani 1 1 d . . .
H10 H 0.4230(13) 0.8859(11) 0.0599(7) 0.014(3) Uiso 1 1 d . . .
C11 C 0.28914(10) 0.79925(8) 0.10583(5) 0.01507(18) Uani 1 1 d . . .
H11 H 0.2097(15) 0.7957(11) 0.0844(7) 0.019(3) Uiso 1 1 d . . .
C12 C 0.33383(9) 0.70165(7) 0.13508(5) 0.01500(19) Uani 1 1 d . . .
H12 H 0.3100(14) 0.6473(11) 0.1082(7) 0.014(3) Uiso 1 1 d . . .
C13 C 0.47232(10) 0.71353(8) 0.13046(5) 0.01616(19) Uani 1 1 d . . .
H13 H 0.4999(13) 0.7636(10) 0.1617(7) 0.010(3) Uiso 1 1 d . . .
C14 C 0.53383(11) 0.61572(9) 0.14454(6) 0.0214(2) Uani 1 1 d . . .
H14B H 0.5015(15) 0.5664(12) 0.1163(8) 0.023(4) Uiso 1 1 d . . .
H14A H 0.6193(16) 0.6194(12) 0.1463(8) 0.026(4) Uiso 1 1 d . . .
C15 C 0.05965(14) 0.82479(12) 0.21050(10) 0.0398(4) Uani 1 1 d . . .
H15C H -0.005(2) 0.8537(17) 0.2306(11) 0.054(6) Uiso 1 1 d . . .
H15B H 0.094(4) 0.763(3) 0.2278(19) 0.125(13) Uiso 1 1 d . . .
H15A H 0.033(3) 0.807(2) 0.1724(16) 0.090(10) Uiso 1 1 d . . .
C16 C 0.25103(14) 0.94782(13) 0.27989(7) 0.0352(3) Uani 1 1 d . . .
H16C H 0.203(2) 0.9933(16) 0.3053(10) 0.048(5) Uiso 1 1 d . . .
H16B H 0.326(3) 0.981(2) 0.2708(12) 0.071(7) Uiso 1 1 d . . .
H16A H 0.272(3) 0.885(2) 0.3053(14) 0.085(9) Uiso 1 1 d . . .
C17 C 0.11871(17) 1.03304(12) 0.15754(8) 0.0423(4) Uani 1 1 d . . .
C18 C 0.0646(4) 1.0051(3) 0.08985(10) 0.0827(12) Uani 1 1 d . . .
H18C H 0.131(3) 0.986(2) 0.0577(13) 0.072(8) Uiso 1 1 d . . .
H18B H 0.033(3) 1.061(2) 0.0721(15) 0.088(9) Uiso 1 1 d . . .
H18A H 0.019(4) 0.962(4) 0.087(2) 0.14(2) Uiso 1 1 d . . .
C19 C 0.2234(3) 1.10856(14) 0.14967(17) 0.0818(10) Uani 1 1 d . . .
H19C H 0.286(2) 1.0804(17) 0.1207(11) 0.054(6) Uiso 1 1 d . . .
H19B H 0.184(4) 1.161(3) 0.128(2) 0.131(13) Uiso 1 1 d . . .
H19A H 0.256(4) 1.138(3) 0.198(2) 0.134(15) Uiso 1 1 d . . .
C20 C 0.0163(2) 1.07935(17) 0.19986(10) 0.0543(5) Uani 1 1 d . . .
H20C H -0.017(2) 1.131(2) 0.1798(13) 0.071(7) Uiso 1 1 d . . .
H20B H 0.041(2) 1.1022(16) 0.2457(12) 0.056(6) Uiso 1 1 d . . .
H20A H -0.053(3) 1.033(2) 0.2044(15) 0.092(10) Uiso 1 1 d . . .
C21 C 0.37458(11) 0.68186(9) 0.34811(6) 0.0214(2) Uani 1 1 d . . .
C22 C 0.29691(13) 0.70530(10) 0.40063(6) 0.0283(3) Uani 1 1 d . . .
H22 H 0.2241(18) 0.6661(15) 0.4054(9) 0.038(5) Uiso 1 1 d . . .
C23 C 0.32219(16) 0.78770(11) 0.43971(7) 0.0352(3) Uani 1 1 d . . .
H23 H 0.2655(18) 0.8040(14) 0.4758(10) 0.041(5) Uiso 1 1 d . . .
C24 C 0.42300(17) 0.84680(11) 0.42652(7) 0.0373(3) Uani 1 1 d . . .
H24 H 0.4327(18) 0.9065(15) 0.4524(9) 0.041(5) Uiso 1 1 d . . .
C25 C 0.49884(15) 0.82448(10) 0.37402(7) 0.0341(3) Uani 1 1 d . . .
H25 H 0.573(2) 0.8669(15) 0.3627(10) 0.047(5) Uiso 1 1 d . . .
C26 C 0.47584(13) 0.74144(10) 0.33503(6) 0.0267(2) Uani 1 1 d . . .
H26 H 0.5300(18) 0.7238(14) 0.3008(10) 0.039(5) Uiso 1 1 d . . .

loop_
_atom_site_aniso_label
_atom_site_aniso_U_11
_atom_site_aniso_U_22
_atom_site_aniso_U_33
_atom_site_aniso_U_23
_atom_site_aniso_U_13
_atom_site_aniso_U_12
Si1 0.01637(13) 0.01765(13) 0.01703(12) -0.00274(10) 0.00009(10) 0.00041(11)
P1 0.02316(13) 0.01768(12) 0.01534(12) 0.00374(10) 0.00125(10) -0.00041(11)
O1 0.0317(4) 0.0146(3) 0.0262(4) -0.0020(3) -0.0036(4) -0.0025(3)
O2 0.0180(3) 0.0203(4) 0.0157(3) 0.0040(3) 0.0025(3) 0.0017(3)
O3 0.0189(4) 0.0171(3) 0.0188(3) -0.0051(3) 0.0017(3) -0.0002(3)
O4 0.0206(4) 0.0204(4) 0.0146(3) 0.0042(3) 0.0029(3) 0.0018(3)
O5 0.0234(4) 0.0249(4) 0.0209(4) 0.0083(3) 0.0033(3) 0.0053(3)
O6 0.0366(5) 0.0205(4) 0.0189(4) 0.0027(3) 0.0002(3) -0.0042(3)
N1 0.0234(4) 0.0185(4) 0.0184(4) -0.0030(4) 0.0001(3) -0.0028(4)
N2 0.0303(5) 0.0190(4) 0.0160(4) 0.0033(3) 0.0008(4) -0.0046(4)
N3 0.0254(5) 0.0180(4) 0.0169(4) 0.0001(3) 0.0010(4) -0.0048(4)
N6 0.0253(5) 0.0210(4) 0.0155(4) -0.0021(3) -0.0013(3) -0.0029(4)
N7 0.0198(4) 0.0166(4) 0.0160(4) 0.0012(3) -0.0007(3) -0.0008(3)
N9 0.0218(4) 0.0135(4) 0.0139(4) 0.0002(3) -0.0007(3) -0.0021(3)
C1 0.0250(5) 0.0169(5) 0.0180(5) 0.0022(4) -0.0054(4) -0.0022(4)
C2 0.0259(5) 0.0187(5) 0.0196(5) -0.0002(4) 0.0017(4) -0.0054(4)
C3 0.0347(7) 0.0293(6) 0.0258(6) 0.0073(5) -0.0023(5) -0.0113(5)
C4 0.0180(5) 0.0160(4) 0.0153(4) -0.0012(4) -0.0006(4) -0.0010(4)
C5 0.0174(5) 0.0163(5) 0.0157(4) -0.0007(4) 0.0001(4) 0.0009(4)
C6 0.0164(5) 0.0183(5) 0.0172(5) -0.0027(4) 0.0000(4) 0.0012(4)
C7 0.0411(7) 0.0254(6) 0.0412(7) 0.0113(6) -0.0104(6) -0.0167(5)
C8 0.0189(5) 0.0155(5) 0.0152(4) 0.0026(4) 0.0000(4) -0.0001(4)
C9 0.0398(7) 0.0170(5) 0.0371(7) 0.0018(5) -0.0135(6) -0.0057(5)
C10 0.0182(5) 0.0150(4) 0.0134(4) -0.0001(3) -0.0008(4) -0.0015(4)
C11 0.0163(5) 0.0153(4) 0.0136(4) -0.0006(4) 0.0000(4) -0.0002(3)
C12 0.0176(5) 0.0150(4) 0.0124(4) 0.0011(3) 0.0016(4) -0.0009(4)
C13 0.0169(5) 0.0168(5) 0.0148(4) 0.0025(4) 0.0009(4) 0.0004(4)
C14 0.0223(5) 0.0214(5) 0.0205(5) 0.0054(4) 0.0044(4) 0.0046(4)
C15 0.0222(6) 0.0341(7) 0.0632(11) -0.0125(7) 0.0098(7) -0.0079(5)
C16 0.0274(6) 0.0523(9) 0.0259(6) -0.0168(6) -0.0027(5) 0.0045(6)
C17 0.0537(9) 0.0387(8) 0.0345(7) 0.0103(6) 0.0136(7) 0.0270(7)
C18 0.104(2) 0.119(2) 0.0258(8) 0.0114(11) -0.0040(10) 0.080(2)
C19 0.105(2) 0.0249(8) 0.115(2) 0.0267(11) 0.0625(18) 0.0201(10)
C20 0.0623(12) 0.0558(10) 0.0448(9) 0.0072(9) 0.0127(8) 0.0410(10)
C21 0.0267(5) 0.0196(5) 0.0181(5) 0.0037(4) -0.0031(4) 0.0019(4)
C22 0.0308(6) 0.0307(6) 0.0233(5) 0.0022(5) 0.0011(5) 0.0028(5)
C23 0.0483(8) 0.0334(7) 0.0239(6) -0.0018(5) 0.0002(6) 0.0124(6)
C24 0.0622(10) 0.0233(6) 0.0263(6) -0.0027(5) -0.0097(6) 0.0026(6)
C25 0.0460(8) 0.0265(6) 0.0300(6) 0.0022(5) -0.0073(6) -0.0086(6)
C26 0.0315(6) 0.0259(6) 0.0229(6) 0.0016(5) -0.0009(5) -0.0033(5)

loop_
_atom_type_symbol
_atom_type_description
_atom_type_scat_dispersion_real
_atom_type_scat_dispersion_imag
_atom_type_scat_source
C C 0.0033 0.0016 'International Tables Vol C Tables 4.2.6.8 and 6.1.1.4'
H H 0.0000 0.0000 'International Tables Vol C Tables 4.2.6.8 and 6.1.1.4'
N N 0.0061 0.0033 'International Tables Vol C Tables 4.2.6.8 and 6.1.1.4'
O O 0.0106 0.0060 'International Tables Vol C Tables 4.2.6.8 and 6.1.1.4'
Si Si 0.0817 0.0704 'International Tables Vol C Tables 4.2.6.8 and 6.1.1.4'
P P 0.1023 0.0942 'International Tables Vol C Tables 4.2.6.8 and 6.1.1.4'

loop_
_geom_angle_atom_site_label_1
_geom_angle_atom_site_label_2
_geom_angle_atom_site_label_3
_geom_angle
_geom_angle_site_symmetry_1
_geom_angle_site_symmetry_3
_geom_angle_publ_flag
O3 Si1 C16 105.52(5) . . ?
O3 Si1 C15 111.17(6) . . ?
C16 Si1 C15 109.25(9) . . ?
O3 Si1 C17 107.29(6) . . ?
C16 Si1 C17 112.11(8) . . ?
C15 Si1 C17 111.35(9) . . ?
O6 P1 O5 112.99(5) . . ?
O6 P1 O4 114.40(5) . . ?
O5 P1 O4 104.13(4) . . ?
O6 P1 N2 113.22(5) . . ?
O5 P1 N2 106.56(5) . . ?
O4 P1 N2 104.66(5) . . ?
C9 O1 C1 106.08(10) . . ?
C13 O2 C10 105.68(8) . . ?
C11 O3 Si1 127.43(7) . . ?
C12 O4 P1 112.22(7) . . ?
C14 O5 P1 120.65(7) . . ?
C2 N1 C6 118.28(10) . . ?
C21 N2 P1 127.90(8) . . ?
C21 N2 H02 118.9(13) . . ?
P1 N2 H02 113.2(13) . . ?
C2 N3 C4 111.09(9) . . ?
C6 N6 H6B 118.8(12) . . ?
C6 N6 H6A 119.5(11) . . ?
H6B N6 H6A 116.6(16) . . ?
C8 N7 C5 104.20(9) . . ?
C4 N9 C8 105.69(9) . . ?
C4 N9 C10 125.25(9) . . ?
C8 N9 C10 127.77(9) . . ?
C3 C1 O1 110.61(10) . . ?
C3 C1 C8 130.87(12) . . ?
O1 C1 C8 118.49(10) . . ?
N3 C2 N1 129.12(11) . . ?
N3 C2 H2 115.6(9) . . ?
N1 C2 H2 115.3(9) . . ?
C1 C3 C7 105.74(13) . . ?
C1 C3 H3 126.6(12) . . ?
C7 C3 H3 127.7(12) . . ?
N3 C4 N9 127.90(9) . . ?
N3 C4 C5 126.50(10) . . ?
N9 C4 C5 105.60(9) . . ?
N7 C5 C4 111.32(9) . . ?
N7 C5 C6 131.60(10) . . ?
C4 C5 C6 117.08(10) . . ?
N6 C6 N1 119.92(10) . . ?
N6 C6 C5 122.18(10) . . ?
N1 C6 C5 117.89(10) . . ?
C9 C7 C3 106.98(12) . . ?
C9 C7 H7 123.1(15) . . ?
C3 C7 H7 129.7(15) . . ?
N7 C8 N9 113.17(9) . . ?
N7 C8 C1 122.51(10) . . ?
N9 C8 C1 124.32(10) . . ?
C7 C9 O1 110.58(12) . . ?
C7 C9 H9 130.9(12) . . ?
O1 C9 H9 118.5(12) . . ?
O2 C10 N9 107.52(8) . . ?
O2 C10 C11 107.90(8) . . ?
N9 C10 C11 115.04(8) . . ?
O2 C10 H10 110.6(9) . . ?
N9 C10 H10 107.2(8) . . ?
C11 C10 H10 108.6(8) . . ?
O3 C11 C12 111.46(8) . . ?
O3 C11 C10 107.22(8) . . ?
C12 C11 C10 100.29(8) . . ?
O3 C11 H11 112.0(9) . . ?
C12 C11 H11 114.6(9) . . ?
C10 C11 H11 110.4(9) . . ?
O4 C12 C13 110.67(8) . . ?
O4 C12 C11 115.33(8) . . ?
C13 C12 C11 101.64(8) . . ?
O4 C12 H12 109.4(8) . . ?
C13 C12 H12 108.5(9) . . ?
C11 C12 H12 110.9(9) . . ?
O2 C13 C14 113.98(9) . . ?
O2 C13 C12 102.35(8) . . ?
C14 C13 C12 109.70(9) . . ?
O2 C13 H13 110.3(8) . . ?
C14 C13 H13 110.3(8) . . ?
C12 C13 H13 109.8(8) . . ?
O5 C14 C13 104.69(9) . . ?
O5 C14 H14B 107.5(10) . . ?
C13 C14 H14B 109.7(10) . . ?
O5 C14 H14A 104.6(10) . . ?
C13 C14 H14A 113.8(10) . . ?
H14B C14 H14A 115.6(14) . . ?
Si1 C15 H15C 108.2(14) . . ?
Si1 C15 H15B 111(2) . . ?
H15C C15 H15B 120(3) . . ?
Si1 C15 H15A 109(2) . . ?
H15C C15 H15A 105(2) . . ?
H15B C15 H15A 102(3) . . ?
Si1 C16 H16C 112.6(13) . . ?
Si1 C16 H16B 106.5(15) . . ?
H16C C16 H16B 105(2) . . ?
Si1 C16 H16A 111.4(16) . . ?
H16C C16 H16A 113(2) . . ?
H16B C16 H16A 108(2) . . ?
C19 C17 C18 110.7(2) . . ?
C19 C17 C20 109.02(17) . . ?
C18 C17 C20 108.54(18) . . ?
C19 C17 Si1 108.79(15) . . ?
C18 C17 Si1 109.70(16) . . ?
C20 C17 Si1 110.04(11) . . ?
C17 C18 H18C 111.1(16) . . ?
C17 C18 H18B 107(2) . . ?
H18C C18 H18B 103(2) . . ?
C17 C18 H18A 121(3) . . ?
H18C C18 H18A 103(4) . . ?
H18B C18 H18A 111(4) . . ?
C17 C19 H19C 108.7(13) . . ?
C17 C19 H19B 102(3) . . ?
H19C C19 H19B 110(3) . . ?
C17 C19 H19A 112(2) . . ?
H19C C19 H19A 117(3) . . ?
H19B C19 H19A 106(3) . . ?
C17 C20 H20C 111.0(17) . . ?
C17 C20 H20B 116.0(13) . . ?
H20C C20 H20B 107(2) . . ?
C17 C20 H20A 110.5(19) . . ?
H20C C20 H20A 103(2) . . ?
H20B C20 H20A 108(2) . . ?
C26 C21 C22 119.67(12) . . ?
C26 C21 N2 121.98(11) . . ?
C22 C21 N2 118.34(11) . . ?
C23 C22 C21 119.63(13) . . ?
C23 C22 H22 123.2(11) . . ?
C21 C22 H22 117.0(11) . . ?
C24 C23 C22 120.52(14) . . ?
C24 C23 H23 120.9(12) . . ?
C22 C23 H23 118.5(12) . . ?
C25 C24 C23 119.88(13) . . ?
C25 C24 H24 122.3(12) . . ?
C23 C24 H24 117.6(12) . . ?
C24 C25 C26 120.30(14) . . ?
C24 C25 H25 121.7(12) . . ?
C26 C25 H25 118.0(12) . . ?
C21 C26 C25 119.98(13) . . ?
C21 C26 H26 119.4(12) . . ?
C25 C26 H26 120.6(12) . . ?

loop_
_geom_bond_atom_site_label_1
_geom_bond_atom_site_label_2
_geom_bond_distance
_geom_bond_site_symmetry_2
_geom_bond_publ_flag
Si1 O3 1.6715(8) . ?
Si1 C16 1.8501(14) . ?
Si1 C15 1.8521(15) . ?
Si1 C17 1.8801(15) . ?
P1 O6 1.4748(9) . ?
P1 O5 1.5959(9) . ?
P1 O4 1.5977(8) . ?
P1 N2 1.6168(10) . ?
O1 C9 1.3719(15) . ?
O1 C1 1.3733(14) . ?
O2 C13 1.4244(12) . ?
O2 C10 1.4402(13) . ?
O3 C11 1.4050(12) . ?
O4 C12 1.4413(12) . ?
O5 C14 1.4578(13) . ?
N1 C2 1.3481(14) . ?
N1 C6 1.3539(14) . ?
N2 C21 1.4240(15) . ?
N2 H02 0.87(2) . ?
N3 C2 1.3313(15) . ?
N3 C4 1.3429(14) . ?
N6 C6 1.3488(14) . ?
N6 H6B 0.90(2) . ?
N6 H6A 0.876(18) . ?
N7 C8 1.3165(14) . ?
N7 C5 1.3861(13) . ?
N9 C4 1.3813(13) . ?
N9 C8 1.3974(13) . ?
N9 C10 1.4501(13) . ?
C1 C3 1.3568(18) . ?
C1 C8 1.4570(15) . ?
C2 H2 0.963(16) . ?
C3 C7 1.4335(19) . ?
C3 H3 0.93(2) . ?
C4 C5 1.3900(14) . ?
C5 C6 1.4067(14) . ?
C7 C9 1.342(2) . ?
C7 H7 0.90(2) . ?
C9 H9 0.94(2) . ?
C10 C11 1.5662(14) . ?
C10 H10 0.975(14) . ?
C11 C12 1.5272(14) . ?
C11 H11 0.970(16) . ?
C12 C13 1.5228(14) . ?
C12 H12 0.951(15) . ?
C13 C14 1.5105(15) . ?
C13 H13 0.975(14) . ?
C14 H14B 0.947(17) . ?
C14 H14A 0.935(17) . ?
C15 H15C 0.90(2) . ?
C15 H15B 0.98(4) . ?
C15 H15A 0.86(3) . ?
C16 H16C 0.96(2) . ?
C16 H16B 0.95(3) . ?
C16 H16A 1.02(3) . ?
C17 C19 1.541(3) . ?
C17 C18 1.542(3) . ?
C17 C20 1.542(2) . ?
C18 H18C 1.01(3) . ?
C18 H18B 0.91(3) . ?
C18 H18A 0.77(5) . ?
C19 H19C 0.98(2) . ?
C19 H19B 0.94(4) . ?
C19 H19A 1.12(4) . ?
C20 H20C 0.88(3) . ?
C20 H20B 1.02(2) . ?
C20 H20A 0.99(3) . ?
C21 C26 1.3931(18) . ?
C21 C22 1.3981(18) . ?
C22 C23 1.395(2) . ?
C22 H22 0.96(2) . ?
C23 C24 1.386(2) . ?
C23 H23 0.98(2) . ?
C24 C25 1.382(2) . ?
C24 H24 0.97(2) . ?
C25 C26 1.3963(19) . ?
C25 H25 1.02(2) . ?
C26 H26 0.94(2) . ?

loop_
_cod_related_entry_id
_cod_related_entry_database
_cod_related_entry_code
1 ChemSpider 20557788
